data_4312396
loop_
_publ_author_name
'Andrew D. Burrows'
'Mary F. Mahon'
'Steven P. Nolan'
'Maurizio Varrone'

_publ_section_title
;
 Diphosphines Possessing Electronically Different Donor Groups: Synthesis
 and Coordination Chemistry of the Unsymmetrical
 Di(N-pyrrolyl)phosphino-Functionalized dppm Analogue Ph2PCH2P(NC4H4)2
;
_journal_name_full 'Inorganic Chemistry'
_journal_page_first 7227
_journal_page_last 7238
_journal_paper_doi 10.1021/ic034487z
_journal_volume 42
_journal_year 2003
_chemical_formula_sum 'C42 H36 Cl2 N4 P4 Pd'
_chemical_formula_weight 897.93
_chemical_name_systematic
;
 ?
;
_space_group_IT_number 2
_symmetry_cell_setting triclinic
_symmetry_space_group_name_Hall '-P 1'
_symmetry_space_group_name_H-M 'P -1'
_atom_sites_solution_hydrogens geom
_atom_sites_solution_primary direct
_atom_sites_solution_secondary difmap
_audit_creation_method SHELXL-97
_cell_angle_alpha 91.1460(10)
_cell_angle_beta 99.3950(10)
_cell_angle_gamma 109.7990(10)
_cell_formula_units_Z 2
_cell_length_a 9.3820(2)
_cell_length_b 10.5300(2)
_cell_length_c 22.6890(4)
_cell_measurement_reflns_used 25
_cell_measurement_temperature 150(2)
_cell_measurement_theta_max 18
_cell_measurement_theta_min 12
_cell_volume 2073.85(7)
_computing_data_reduction 'Denzo and Scalepack (otwinowski & Minor, 1997'
_computing_molecular_graphics 'ORTEX (P.McArdle, 1995)'
_computing_publication_material 'SHELXL-97/2 (Sheldrick,1997)'
_computing_structure_refinement 'SHELXL-97 (Sheldrick, 1997)'
_computing_structure_solution 'SHELXS-97 (Sheldrick, 1990)'
_diffrn_ambient_temperature 150(2)
_diffrn_measured_fraction_theta_full 0.996
_diffrn_measured_fraction_theta_max 0.996
_diffrn_measurement_device_type KappaCCD
_diffrn_measurement_method KappaCCD
_diffrn_radiation_monochromator graphite
_diffrn_radiation_source 'fine-focus sealed tube'
_diffrn_radiation_type MoK\a
_diffrn_radiation_wavelength 0.71073
_diffrn_reflns_av_R_equivalents 0.0608
_diffrn_reflns_av_sigmaI/netI 0.0615
_diffrn_reflns_limit_h_max 10
_diffrn_reflns_limit_h_min -11
_diffrn_reflns_limit_k_max 12
_diffrn_reflns_limit_k_min -12
_diffrn_reflns_limit_l_max 26
_diffrn_reflns_limit_l_min -26
_diffrn_reflns_number 25293
_diffrn_reflns_theta_full 24.71
_diffrn_reflns_theta_max 24.71
_diffrn_reflns_theta_min 3.59
_exptl_absorpt_coefficient_mu 0.766
_exptl_absorpt_correction_T_max 1.03
_exptl_absorpt_correction_T_min 0.97
_exptl_absorpt_correction_type multi-scan
_exptl_absorpt_process_details
;
multi-scan from symmetry-related measurements (Blessing 1995)
;
_exptl_crystal_colour Yellow
_exptl_crystal_density_diffrn 1.438
_exptl_crystal_density_method 'not measured'
_exptl_crystal_description Plate
_exptl_crystal_F_000 912
_exptl_crystal_size_max 0.10
_exptl_crystal_size_mid 0.10
_exptl_crystal_size_min 0.05
_refine_diff_density_max 0.855
_refine_diff_density_min -0.586
_refine_diff_density_rms 0.087
_refine_ls_extinction_coef 0.0029(5)
_refine_ls_extinction_expression Fc^*^=kFc[1+0.001xFc^2^\l^3^/sin(2\q)]^-1/4^
_refine_ls_extinction_method SHELXL
_refine_ls_goodness_of_fit_ref 1.009
_refine_ls_hydrogen_treatment constr
_refine_ls_matrix_type full
_refine_ls_number_parameters 482
_refine_ls_number_reflns 7043
_refine_ls_number_restraints 0
_refine_ls_restrained_S_all 1.009
_refine_ls_R_factor_all 0.0649
_refine_ls_R_factor_gt 0.0432
_refine_ls_shift/su_max 0.001
_refine_ls_shift/su_mean 0.000
_refine_ls_structure_factor_coef Fsqd
_refine_ls_weighting_details
; calc
 [1.00000+0.00000exp(0.00(sin\q/\l)^2^)]/
   [\s^2^(Fo^2^)+0.0000+2.8130*P+(0.0452P)^2^+0.0000sin\q/\l]
 where P = 0.00000Fo^2^ + 1.00000Fc^2^
;
_refine_ls_weighting_scheme calc
_refine_ls_wR_factor_gt 0.1004
_refine_ls_wR_factor_ref 0.1114
_reflns_number_gt 5413
_reflns_number_total 7043
_reflns_threshold_expression >2sigma(I)
_cod_data_source_file ic034487zsi20030806_093646_3.cif
_cod_data_source_block compound_4_(k01adb9)
_cod_depositor_comments
;
The following automatic conversions were performed:

'_symmetry_cell_setting' value 'Triclinic' changed to 'triclinic'
according to the built-in table from CIF Core dictionary named
'cif_core.dic' version 2.4.1 from
2010-06-29.

'_exptl_absorpt_correction_type' value 'multiscan'
changed to 'multi-scan' according to the built-in table from CIF Core
dictionary named 'cif_core.dic' version 2.4.1 from 2010-06-29.

Automatic conversion script
Id: cif_fix_values 1646 2011-03-28 12:23:43Z adriana 
;
_cod_database_code 4312396

loop_
_symmetry_equiv_pos_as_xyz
'x, y, z'
'-x, -y, -z'

loop_
_atom_site_label
_atom_site_type_symbol
_atom_site_fract_x
_atom_site_fract_y
_atom_site_fract_z
_atom_site_U_iso_or_equiv
_atom_site_adp_type
_atom_site_occupancy
_atom_site_symmetry_multiplicity
_atom_site_calc_flag
_atom_site_refinement_flags
_atom_site_disorder_assembly
_atom_site_disorder_group
Pd1 Pd 1.0000 1.0000 0.0000 0.02535(14) Uani 1 2 d S . .
Cl1 Cl 1.21963(12) 1.15426(11) 0.05676(5) 0.0375(3) Uani 1 1 d . . .
P1 P 0.91025(12) 0.93867(11) 0.08915(5) 0.0267(2) Uani 1 1 d . . .
P2 P 1.07099(14) 0.78840(12) 0.17935(5) 0.0366(3) Uani 1 1 d . . .
N1 N 1.2435(5) 0.8511(4) 0.22954(18) 0.0498(11) Uani 1 1 d . . .
N2 N 1.1230(4) 0.7297(4) 0.11828(16) 0.0372(9) Uani 1 1 d . . .
C1 C 1.3834(6) 0.9473(6) 0.2245(3) 0.0699(18) Uani 1 1 d . . .
H1 H 1.4057 0.9976 0.1908 0.084 Uiso 1 1 calc R . .
C2 C 1.4834(8) 0.9567(7) 0.2765(4) 0.091(2) Uani 1 1 d . . .
H2 H 1.5880 1.0149 0.2852 0.109 Uiso 1 1 calc R . .
C3 C 1.4072(9) 0.8670(8) 0.3148(3) 0.099(3) Uani 1 1 d . . .
H3 H 1.4507 0.8535 0.3539 0.119 Uiso 1 1 calc R . .
C4 C 1.2594(8) 0.8019(6) 0.2863(2) 0.076(2) Uani 1 1 d . . .
H4 H 1.1814 0.7354 0.3021 0.092 Uiso 1 1 calc R . .
C5 C 1.2074(6) 0.7969(6) 0.0761(2) 0.0499(13) Uani 1 1 d . . .
H5 H 1.2464 0.8921 0.0737 0.060 Uiso 1 1 calc R . .
C6 C 1.2238(8) 0.7033(7) 0.0395(3) 0.0714(19) Uani 1 1 d . . .
H6 H 1.2774 0.7210 0.0068 0.086 Uiso 1 1 calc R . .
C7 C 1.1480(7) 0.5742(7) 0.0577(3) 0.0674(17) Uani 1 1 d . . .
H7 H 1.1412 0.4898 0.0394 0.081 Uiso 1 1 calc R . .
C8 C 1.0871(6) 0.5921(5) 0.1056(2) 0.0461(12) Uani 1 1 d . . .
H8 H 1.0293 0.5222 0.1270 0.055 Uiso 1 1 calc R . .
C9 C 1.0578(5) 0.9517(4) 0.15564(18) 0.0337(10) Uani 1 1 d . . .
C10 C 0.7623(5) 0.7755(4) 0.09210(17) 0.0300(9) Uani 1 1 d . . .
C11 C 0.7579(5) 0.6625(4) 0.05824(19) 0.0352(10) Uani 1 1 d . . .
H11 H 0.8317 0.6708 0.0331 0.042 Uiso 1 1 calc R . .
C12 C 0.6464(6) 0.5379(5) 0.0610(2) 0.0432(11) Uani 1 1 d . . .
H12 H 0.6441 0.4608 0.0378 0.052 Uiso 1 1 calc R . .
C13 C 0.5383(6) 0.5254(5) 0.0974(2) 0.0483(13) Uani 1 1 d . . .
H13 H 0.4604 0.4401 0.0984 0.058 Uiso 1 1 calc R . .
C14 C 0.5430(6) 0.6361(5) 0.1322(2) 0.0471(12) Uani 1 1 d . . .
H14 H 0.4691 0.6269 0.1574 0.057 Uiso 1 1 calc R . .
C15 C 0.6560(5) 0.7612(5) 0.1304(2) 0.0382(10) Uani 1 1 d . . .
H15 H 0.6610 0.8370 0.1551 0.046 Uiso 1 1 calc R . .
C16 C 0.8230(5) 1.0612(4) 0.10736(19) 0.0320(10) Uani 1 1 d . . .
C17 C 0.9007(6) 1.1724(5) 0.1473(2) 0.0487(12) Uani 1 1 d . . .
H17 H 1.0037 1.1866 0.1661 0.058 Uiso 1 1 calc R . .
C18 C 0.8325(7) 1.2632(6) 0.1608(3) 0.0605(15) Uani 1 1 d . . .
H18 H 0.8890 1.3405 0.1878 0.073 Uiso 1 1 calc R . .
C19 C 0.6811(7) 1.2420(6) 0.1348(3) 0.0626(16) Uani 1 1 d . . .
H19 H 0.6302 1.2999 0.1465 0.075 Uiso 1 1 calc R . .
C20 C 0.6056(6) 1.1358(6) 0.0919(3) 0.0560(14) Uani 1 1 d . . .
H20 H 0.5044 1.1240 0.0717 0.067 Uiso 1 1 calc R . .
C21 C 0.6767(5) 1.0462(5) 0.0782(2) 0.0433(11) Uani 1 1 d . . .
H21 H 0.6240 0.9735 0.0483 0.052 Uiso 1 1 calc R . .
Pd2 Pd 0.5000 0.5000 0.5000 0.03029(14) Uani 1 2 d S . .
Cl2 Cl 0.34608(19) 0.30550(12) 0.53382(6) 0.0663(5) Uani 1 1 d . . .
P3 P 0.55952(13) 0.35706(11) 0.43676(4) 0.0278(2) Uani 1 1 d . . .
P4 P 0.22544(14) 0.27687(13) 0.37697(6) 0.0419(3) Uani 1 1 d . . .
N3 N 0.2596(5) 0.3305(5) 0.3087(2) 0.0565(12) Uani 1 1 d . . .
N4 N 0.0799(4) 0.1216(5) 0.35806(18) 0.0484(11) Uani 1 1 d . . .
C22 C 0.3049(7) 0.2758(7) 0.2636(2) 0.079(2) Uani 1 1 d . . .
H22 H 0.3334 0.1974 0.2645 0.095 Uiso 1 1 calc R . .
C23 C 0.3015(10) 0.3582(11) 0.2148(3) 0.116(4) Uani 1 1 d . . .
H23 H 0.3224 0.3445 0.1760 0.140 Uiso 1 1 calc R . .
C24 C 0.2604(10) 0.4641(14) 0.2366(5) 0.148(6) Uani 1 1 d . . .
H24 H 0.2546 0.5387 0.2147 0.178 Uiso 1 1 calc R . .
C25 C 0.2313(7) 0.4474(8) 0.2905(5) 0.110(3) Uani 1 1 d . . .
H25 H 0.1971 0.5041 0.3134 0.132 Uiso 1 1 calc R . .
C26 C 0.0729(8) 0.0132(7) 0.3227(2) 0.079(2) Uani 1 1 d . . .
H26 H 0.1521 0.0066 0.3029 0.094 Uiso 1 1 calc R . .
C27 C -0.0684(10) -0.0849(8) 0.3206(3) 0.102(3) Uani 1 1 d . . .
H27 H -0.1061 -0.1704 0.2981 0.122 Uiso 1 1 calc R . .
C28 C -0.1445(7) -0.0375(9) 0.3565(5) 0.107(4) Uani 1 1 d . . .
H28 H -0.2441 -0.0857 0.3646 0.129 Uiso 1 1 calc R . .
C29 C -0.0560(7) 0.0888(7) 0.3788(4) 0.083(2) Uani 1 1 d . . .
H29 H -0.0831 0.1457 0.4045 0.100 Uiso 1 1 calc R . .
C30 C 0.3874(5) 0.2172(4) 0.40056(17) 0.0298(9) Uani 1 1 d . . .
C31 C 0.6822(5) 0.2758(5) 0.47847(18) 0.0359(10) Uani 1 1 d . . .
C32 C 0.8109(6) 0.3590(6) 0.5188(2) 0.0584(15) Uani 1 1 d . . .
H32 H 0.8294 0.4531 0.5250 0.070 Uiso 1 1 calc R . .
C33 C 0.9122(7) 0.3012(9) 0.5497(3) 0.079(2) Uani 1 1 d . . .
H33 H 0.9999 0.3564 0.5775 0.095 Uiso 1 1 calc R . .
C34 C 0.8857(7) 0.1647(8) 0.5404(3) 0.079(2) Uani 1 1 d . . .
H34 H 0.9559 0.1270 0.5614 0.095 Uiso 1 1 calc R . .
C35 C 0.7602(7) 0.0836(6) 0.5013(3) 0.0616(16) Uani 1 1 d . . .
H35 H 0.7434 -0.0102 0.4948 0.074 Uiso 1 1 calc R . .
C36 C 0.6556(6) 0.1388(5) 0.4704(2) 0.0438(12) Uani 1 1 d . . .
H36 H 0.5664 0.0819 0.4439 0.053 Uiso 1 1 calc R . .
C37 C 0.6558(5) 0.4235(4) 0.37470(18) 0.0336(10) Uani 1 1 d . . .
C38 C 0.6137(5) 0.5188(4) 0.34120(19) 0.0390(11) Uani 1 1 d . . .
H38 H 0.5411 0.5545 0.3528 0.047 Uiso 1 1 calc R . .
C39 C 0.6777(6) 0.5614(5) 0.2910(2) 0.0536(15) Uani 1 1 d . . .
H39 H 0.6488 0.6262 0.2681 0.064 Uiso 1 1 calc R . .
C40 C 0.7828(8) 0.5101(6) 0.2744(2) 0.0669(18) Uani 1 1 d . . .
H40 H 0.8268 0.5399 0.2401 0.080 Uiso 1 1 calc R . .
C41 C 0.8248(7) 0.4169(8) 0.3066(3) 0.0732(19) Uani 1 1 d . . .
H41 H 0.8978 0.3822 0.2947 0.088 Uiso 1 1 calc R . .
C42 C 0.7609(7) 0.3722(6) 0.3569(2) 0.0563(14) Uani 1 1 d . . .
H42 H 0.7896 0.3063 0.3790 0.068 Uiso 1 1 calc R . .

loop_
_atom_site_aniso_label
_atom_site_aniso_U_11
_atom_site_aniso_U_22
_atom_site_aniso_U_33
_atom_site_aniso_U_23
_atom_site_aniso_U_13
_atom_site_aniso_U_12
Pd1 0.0194(2) 0.0293(3) 0.0281(2) 0.00400(18) 0.00637(17) 0.00838(19)
Cl1 0.0266(6) 0.0387(6) 0.0385(6) 0.0069(5) 0.0017(4) 0.0021(5)
P1 0.0224(6) 0.0294(6) 0.0283(5) 0.0033(4) 0.0060(4) 0.0081(5)
P2 0.0343(7) 0.0382(7) 0.0343(6) 0.0103(5) 0.0040(5) 0.0092(5)
N1 0.049(3) 0.050(3) 0.044(2) 0.0113(19) -0.0107(19) 0.017(2)
N2 0.034(2) 0.040(2) 0.040(2) 0.0097(17) 0.0059(16) 0.0170(18)
C1 0.039(3) 0.067(4) 0.086(4) 0.023(3) -0.015(3) 0.006(3)
C2 0.060(4) 0.070(5) 0.115(6) 0.009(4) -0.043(4) 0.015(4)
C3 0.102(6) 0.081(5) 0.081(5) 0.007(4) -0.049(5) 0.019(5)
C4 0.094(5) 0.065(4) 0.049(3) 0.016(3) -0.017(3) 0.015(4)
C5 0.053(3) 0.056(3) 0.055(3) 0.021(3) 0.024(2) 0.029(3)
C6 0.095(5) 0.078(5) 0.075(4) 0.026(3) 0.045(4) 0.059(4)
C7 0.078(4) 0.064(4) 0.077(4) 0.000(3) 0.019(3) 0.043(4)
C8 0.040(3) 0.045(3) 0.054(3) 0.007(2) -0.002(2) 0.019(2)
C9 0.035(2) 0.033(2) 0.031(2) 0.0052(18) -0.0009(18) 0.011(2)
C10 0.026(2) 0.036(2) 0.028(2) 0.0060(18) 0.0045(17) 0.0098(19)
C11 0.034(3) 0.036(3) 0.034(2) 0.0055(19) 0.0060(18) 0.010(2)
C12 0.046(3) 0.035(3) 0.042(3) 0.005(2) 0.003(2) 0.007(2)
C13 0.037(3) 0.045(3) 0.049(3) 0.011(2) 0.005(2) -0.003(2)
C14 0.036(3) 0.054(3) 0.050(3) 0.016(2) 0.019(2) 0.008(2)
C15 0.032(3) 0.044(3) 0.037(2) 0.006(2) 0.0109(19) 0.009(2)
C16 0.026(2) 0.035(2) 0.038(2) 0.0057(19) 0.0124(18) 0.0115(19)
C17 0.045(3) 0.048(3) 0.056(3) -0.002(2) 0.008(2) 0.020(3)
C18 0.070(4) 0.048(3) 0.072(4) -0.004(3) 0.024(3) 0.028(3)
C19 0.070(4) 0.061(4) 0.082(4) 0.014(3) 0.037(3) 0.045(3)
C20 0.045(3) 0.071(4) 0.067(4) 0.019(3) 0.021(3) 0.033(3)
C21 0.036(3) 0.047(3) 0.048(3) 0.005(2) 0.008(2) 0.017(2)
Pd2 0.0339(3) 0.0243(3) 0.0277(2) -0.00140(18) 0.01242(19) 0.0008(2)
Cl2 0.0964(11) 0.0312(7) 0.0600(8) -0.0044(6) 0.0517(8) -0.0092(7)
P3 0.0309(6) 0.0254(6) 0.0245(5) 0.0006(4) 0.0080(4) 0.0051(5)
P4 0.0311(7) 0.0418(7) 0.0557(8) 0.0082(6) 0.0094(5) 0.0153(6)
N3 0.032(2) 0.063(3) 0.060(3) 0.036(2) -0.006(2) 0.002(2)
N4 0.027(2) 0.060(3) 0.050(2) 0.021(2) 0.0060(18) 0.004(2)
C22 0.063(4) 0.085(5) 0.037(3) 0.015(3) -0.002(3) -0.037(3)
C23 0.062(5) 0.161(10) 0.047(4) 0.024(5) -0.003(3) -0.058(6)
C24 0.050(5) 0.217(14) 0.145(10) 0.136(10) -0.001(6) 0.008(7)
C25 0.042(4) 0.119(6) 0.179(8) 0.115(6) 0.029(4) 0.030(4)
C26 0.076(4) 0.076(4) 0.042(3) -0.006(3) 0.019(3) -0.031(4)
C27 0.085(6) 0.084(5) 0.060(4) 0.029(4) -0.027(4) -0.050(5)
C28 0.028(4) 0.099(6) 0.184(9) 0.103(6) 0.012(4) 0.006(4)
C29 0.039(3) 0.079(5) 0.152(7) 0.077(5) 0.045(4) 0.030(3)
C30 0.028(2) 0.028(2) 0.031(2) -0.0034(17) 0.0019(17) 0.0086(18)
C31 0.032(2) 0.051(3) 0.026(2) 0.0099(19) 0.0072(18) 0.014(2)
C32 0.043(3) 0.068(4) 0.051(3) 0.000(3) -0.005(2) 0.010(3)
C33 0.046(4) 0.120(6) 0.057(4) 0.010(4) -0.016(3) 0.021(4)
C34 0.053(4) 0.111(6) 0.076(4) 0.053(4) 0.011(3) 0.031(4)
C35 0.057(4) 0.062(4) 0.074(4) 0.037(3) 0.014(3) 0.027(3)
C36 0.036(3) 0.044(3) 0.050(3) 0.017(2) 0.007(2) 0.012(2)
C37 0.036(3) 0.031(2) 0.027(2) -0.0009(18) 0.0102(18) 0.002(2)
C38 0.037(3) 0.033(2) 0.035(2) 0.0032(19) 0.0073(19) -0.003(2)
C39 0.062(4) 0.041(3) 0.030(2) 0.005(2) 0.006(2) -0.015(3)
C40 0.080(4) 0.060(4) 0.044(3) 0.001(3) 0.035(3) -0.008(3)
C41 0.068(4) 0.103(5) 0.062(4) 0.010(4) 0.041(3) 0.034(4)
C42 0.066(4) 0.063(4) 0.057(3) 0.016(3) 0.034(3) 0.033(3)

loop_
_atom_type_symbol
_atom_type_description
_atom_type_scat_dispersion_real
_atom_type_scat_dispersion_imag
_atom_type_scat_source
C C 0.0033 0.0016 'International Tables Vol C Tables 4.2.6.8 and 6.1.1.4'
H H 0.0000 0.0000 'International Tables Vol C Tables 4.2.6.8 and 6.1.1.4'
Cl Cl 0.1484 0.1585 'International Tables Vol C Tables 4.2.6.8 and 6.1.1.4'
N N 0.0061 0.0033 'International Tables Vol C Tables 4.2.6.8 and 6.1.1.4'
P P 0.1023 0.0942 'International Tables Vol C Tables 4.2.6.8 and 6.1.1.4'
Pd Pd -0.9988 1.0072 'International Tables Vol C Tables 4.2.6.8 and 6.1.1.4'

loop_
_geom_angle_atom_site_label_1
_geom_angle_atom_site_label_2
_geom_angle_atom_site_label_3
_geom_angle
_geom_angle_site_symmetry_1
_geom_angle_site_symmetry_3
_geom_angle_publ_flag
Cl1 Pd1 Cl1 180.0 . 2_775 ?
Cl1 Pd1 P1 91.94(4) . 2_775 ?
Cl1 Pd1 P1 88.06(4) 2_775 2_775 ?
Cl1 Pd1 P1 88.06(4) . . ?
Cl1 Pd1 P1 91.94(4) 2_775 . ?
P1 Pd1 P1 180.0 2_775 . ?
C16 P1 C10 104.13(19) . . ?
C16 P1 C9 104.4(2) . . ?
C10 P1 C9 103.97(19) . . ?
C16 P1 Pd1 105.86(14) . . ?
C10 P1 Pd1 120.56(13) . . ?
C9 P1 Pd1 116.25(15) . . ?
N2 P2 N1 102.8(2) . . ?
N2 P2 C9 101.51(19) . . ?
N1 P2 C9 98.2(2) . . ?
C1 N1 C4 107.9(5) . . ?
C1 N1 P2 131.2(4) . . ?
C4 N1 P2 120.8(4) . . ?
C8 N2 C5 107.7(4) . . ?
C8 N2 P2 120.5(3) . . ?
C5 N2 P2 131.8(3) . . ?
C2 C1 N1 107.7(6) . . ?
C1 C2 C3 108.8(6) . . ?
C4 C3 C2 108.1(6) . . ?
C3 C4 N1 107.5(6) . . ?
C6 C5 N2 107.9(5) . . ?
C5 C6 C7 108.5(5) . . ?
C8 C7 C6 107.6(5) . . ?
C7 C8 N2 108.4(5) . . ?
P1 C9 P2 115.1(2) . . ?
C11 C10 C15 119.3(4) . . ?
C11 C10 P1 120.2(3) . . ?
C15 C10 P1 120.4(3) . . ?
C10 C11 C12 120.3(4) . . ?
C11 C12 C13 120.1(5) . . ?
C14 C13 C12 120.4(5) . . ?
C13 C14 C15 119.9(5) . . ?
C14 C15 C10 120.0(4) . . ?
C17 C16 C21 118.4(4) . . ?
C17 C16 P1 122.2(3) . . ?
C21 C16 P1 119.3(3) . . ?
C18 C17 C16 121.3(5) . . ?
C17 C18 C19 120.0(5) . . ?
C20 C19 C18 119.1(5) . . ?
C19 C20 C21 120.1(5) . . ?
C16 C21 C20 120.8(5) . . ?
Cl2 Pd2 Cl2 180.0 2_666 . ?
Cl2 Pd2 P3 85.89(4) 2_666 2_666 ?
Cl2 Pd2 P3 94.11(4) . 2_666 ?
Cl2 Pd2 P3 94.11(4) 2_666 . ?
Cl2 Pd2 P3 85.89(4) . . ?
P3 Pd2 P3 180.00(4) 2_666 . ?
C31 P3 C37 104.3(2) . . ?
C31 P3 C30 104.8(2) . . ?
C37 P3 C30 103.51(19) . . ?
C31 P3 Pd2 110.99(14) . . ?
C37 P3 Pd2 120.08(14) . . ?
C30 P3 Pd2 111.79(13) . . ?
N3 P4 N4 102.3(2) . . ?
N3 P4 C30 100.9(2) . . ?
N4 P4 C30 98.8(2) . . ?
C22 N3 C25 109.2(6) . . ?
C22 N3 P4 131.5(4) . . ?
C25 N3 P4 119.3(6) . . ?
C26 N4 C29 107.4(5) . . ?
C26 N4 P4 130.2(4) . . ?
C29 N4 P4 122.4(5) . . ?
N3 C22 C23 107.0(8) . . ?
C24 C23 C22 104.6(8) . . ?
C25 C24 C23 111.5(9) . . ?
C24 C25 N3 107.6(10) . . ?
N4 C26 C27 108.1(7) . . ?
C28 C27 C26 107.3(7) . . ?
C29 C28 C27 108.8(6) . . ?
C28 C29 N4 108.3(7) . . ?
P3 C30 P4 110.9(2) . . ?
C36 C31 C32 120.0(4) . . ?
C36 C31 P3 122.9(3) . . ?
C32 C31 P3 117.1(4) . . ?
C31 C32 C33 118.8(6) . . ?
C34 C33 C32 120.5(6) . . ?
C35 C34 C33 120.7(6) . . ?
C34 C35 C36 119.8(6) . . ?
C31 C36 C35 120.1(5) . . ?
C42 C37 C38 119.1(4) . . ?
C42 C37 P3 120.8(4) . . ?
C38 C37 P3 119.9(3) . . ?
C39 C38 C37 120.0(5) . . ?
C40 C39 C38 119.9(5) . . ?
C41 C40 C39 120.7(5) . . ?
C40 C41 C42 120.1(5) . . ?
C37 C42 C41 120.1(5) . . ?

loop_
_geom_bond_atom_site_label_1
_geom_bond_atom_site_label_2
_geom_bond_distance
_geom_bond_site_symmetry_2
_geom_bond_publ_flag
Pd1 Cl1 2.3077(10) . ?
Pd1 Cl1 2.3077(10) 2_775 ?
Pd1 P1 2.3361(10) 2_775 ?
Pd1 P1 2.3361(10) . ?
P1 C16 1.819(4) . ?
P1 C10 1.817(4) . ?
P1 C9 1.842(4) . ?
P2 N2 1.712(4) . ?
P2 N1 1.731(4) . ?
P2 C9 1.850(4) . ?
N1 C1 1.384(7) . ?
N1 C4 1.402(7) . ?
N2 C8 1.385(6) . ?
N2 C5 1.392(6) . ?
C1 C2 1.361(8) . ?
C2 C3 1.391(11) . ?
C3 C4 1.362(9) . ?
C5 C6 1.340(8) . ?
C6 C7 1.410(9) . ?
C7 C8 1.346(7) . ?
C10 C11 1.388(6) . ?
C10 C15 1.400(6) . ?
C11 C12 1.383(6) . ?
C12 C13 1.385(7) . ?
C13 C14 1.380(7) . ?
C14 C15 1.389(7) . ?
C16 C17 1.374(6) . ?
C16 C21 1.378(6) . ?
C17 C18 1.373(7) . ?
C18 C19 1.385(8) . ?
C19 C20 1.376(8) . ?
C20 C21 1.384(7) . ?
Pd2 Cl2 2.3000(12) 2_666 ?
Pd2 Cl2 2.3000(12) . ?
Pd2 P3 2.3196(10) 2_666 ?
Pd2 P3 2.3196(10) . ?
P3 C31 1.815(4) . ?
P3 C37 1.821(4) . ?
P3 C30 1.833(4) . ?
P4 N3 1.702(5) . ?
P4 N4 1.729(4) . ?
P4 C30 1.839(4) . ?
N3 C22 1.356(8) . ?
N3 C25 1.401(8) . ?
N4 C26 1.359(8) . ?
N4 C29 1.368(7) . ?
C22 C23 1.424(10) . ?
C23 C24 1.403(14) . ?
C24 C25 1.299(13) . ?
C26 C27 1.370(9) . ?
C27 C28 1.357(12) . ?
C28 C29 1.342(11) . ?
C31 C36 1.381(7) . ?
C31 C32 1.397(7) . ?
C32 C33 1.400(8) . ?
C33 C34 1.378(10) . ?
C34 C35 1.360(9) . ?
C35 C36 1.404(7) . ?
C37 C42 1.382(7) . ?
C37 C38 1.393(6) . ?
C38 C39 1.385(6) . ?
C39 C40 1.372(8) . ?
C40 C41 1.359(9) . ?
C41 C42 1.392(7) . ?
